data_4002134
loop_
_publ_author_name
'Sibille, Romain'
'Mazet, Thomas'
'Malaman, Bernard'
'Wang, Qirong'
'Didelot, Emilie'
'Fran\,cois, Michel'

_publ_section_title
;
 Site-Dependent Substitutions in Mixed-Metal Metal--Organic Frameworks: A
 Case Study and Guidelines for Analogous Systems
;
_journal_issue 1
_journal_name_full 'Chemistry of Materials'
_journal_page_first 133
_journal_paper_doi 10.1021/cm503570f
_journal_volume 27
_journal_year 2015
_chemical_formula_sum 'C16 H18 Co1.25 Mn3.75 O18'
_chemical_formula_weight 777.99
_chemical_name_systematic
;
 ?
;
_space_group_IT_number 14
_symmetry_space_group_name_Hall '-P 2ybc'
_symmetry_space_group_name_H-M 'P 1 21/c 1'
_atom_sites_solution_hydrogens geom
_atom_sites_solution_primary direct
_atom_sites_solution_secondary difmap
_audit_creation_method SHELXL-97
_cell_angle_alpha 90.00
_cell_angle_beta 96.9380(10)
_cell_angle_gamma 90.00
_cell_formula_units_Z 2
_cell_length_a 9.5376(3)
_cell_length_b 9.5266(3)
_cell_length_c 12.4771(3)
_cell_measurement_temperature 296(2)
_cell_volume 1125.38(6)
_computing_structure_refinement 'SHELXL-97 (Sheldrick, 1997)'
_diffrn_ambient_temperature 296(2)
_diffrn_measured_fraction_theta_full 0.972
_diffrn_measured_fraction_theta_max 0.972
_diffrn_radiation_monochromator graphite
_diffrn_radiation_source 'fine-focus sealed tube'
_diffrn_radiation_type MoK\a
_diffrn_radiation_wavelength 0.71073
_diffrn_reflns_av_R_equivalents 0.0302
_diffrn_reflns_av_sigmaI/netI 0.0141
_diffrn_reflns_limit_h_max 15
_diffrn_reflns_limit_h_min -17
_diffrn_reflns_limit_k_max 18
_diffrn_reflns_limit_k_min -17
_diffrn_reflns_limit_l_max 23
_diffrn_reflns_limit_l_min -23
_diffrn_reflns_number 109221
_diffrn_reflns_theta_full 42.63
_diffrn_reflns_theta_max 42.63
_diffrn_reflns_theta_min 2.15
_exptl_absorpt_coefficient_mu 3.042
_exptl_crystal_density_diffrn 2.296
_exptl_crystal_density_method 'not measured'
_exptl_crystal_F_000 771
_refine_diff_density_max 1.054
_refine_diff_density_min -0.832
_refine_diff_density_rms 0.109
_refine_ls_extinction_method none
_refine_ls_goodness_of_fit_ref 1.030
_refine_ls_hydrogen_treatment mixed
_refine_ls_matrix_type full
_refine_ls_number_parameters 184
_refine_ls_number_reflns 7925
_refine_ls_number_restraints 4
_refine_ls_restrained_S_all 1.033
_refine_ls_R_factor_all 0.0301
_refine_ls_R_factor_gt 0.0225
_refine_ls_shift/su_max 0.002
_refine_ls_shift/su_mean 0.000
_refine_ls_structure_factor_coef Fsqd
_refine_ls_weighting_details 'calc w=1/[\s^2^(Fo^2^)+(0.0214P)^2^+0.8419P] where P=(Fo^2^+2Fc^2^)/3'
_refine_ls_weighting_scheme calc
_refine_ls_wR_factor_gt 0.0572
_refine_ls_wR_factor_ref 0.0608
_reflns_number_gt 6809
_reflns_number_total 7925
_reflns_threshold_expression >2sigma(I)
_cod_data_source_file cm503570f_si_003.cif
_cod_data_source_block 6
_cod_depositor_comments 'Adding full bibliography for 4002129--4002143.cif.'
_cod_database_code 4002134

loop_
_symmetry_equiv_pos_as_xyz
'x, y, z'
'-x, y+1/2, -z+1/2'
'-x, -y, -z'
'x, -y-1/2, z-1/2'

loop_
_atom_site_label
_atom_site_type_symbol
_atom_site_fract_x
_atom_site_fract_y
_atom_site_fract_z
_atom_site_U_iso_or_equiv
_atom_site_adp_type
_atom_site_occupancy
_atom_site_symmetry_multiplicity
_atom_site_calc_flag
_atom_site_refinement_flags
Mn1 Mn 0.5000 0.0000 0.0000 0.01154(4) Uani 0.107(14) 2 d SP
Co1 Co 0.5000 0.0000 0.0000 0.01154(4) Uani 0.885(12) 2 d SP
Mn2 Mn 0.620285(15) 0.207161(13) -0.164309(11) 0.01315(3) Uani 0.641(8) 1 d P
Co2 Co 0.620285(15) 0.207161(13) -0.164309(11) 0.01315(3) Uani 0.355(7) 1 d P
Mn3 Mn 0.671807(15) -0.181173(14) -0.153704(11) 0.01349(3) Uani 0.856(8) 1 d P
Co3 Co 0.671807(15) -0.181173(14) -0.153704(11) 0.01349(3) Uani 0.139(7) 1 d P
O1 O 0.54812(7) 0.00501(7) -0.15669(5) 0.01300(10) Uani 1 1 d .
O2 O 0.63218(7) -0.25492(8) 0.17456(6) 0.01658(11) Uani 1 1 d .
O3 O 1.16359(9) -0.15739(9) 0.15962(8) 0.02489(15) Uani 1 1 d .
O4 O 0.65144(10) 0.42407(9) -0.16235(7) 0.02454(16) Uani 1 1 d .
O5 O 0.75780(11) 0.62350(9) -0.10852(9) 0.0318(2) Uani 1 1 d .
O6 O 0.55191(8) 0.27145(8) 0.16363(6) 0.01785(12) Uani 1 1 d .
O7 O 0.62784(8) 0.19007(7) 0.01373(6) 0.01618(11) Uani 1 1 d .
O8 O 0.66824(8) -0.13783(8) 0.02616(6) 0.01742(12) Uani 1 1 d .
O9 O 1.13822(9) 0.07599(10) 0.15606(8) 0.02702(17) Uani 1 1 d .
C1 C 0.73617(10) 0.49516(9) -0.09796(8) 0.01652(14) Uani 1 1 d .
C2 C 0.7220(2) 0.40733(16) 0.08948(10) 0.0434(4) Uani 1 1 d .
H2A H 0.7831 0.4064 0.1575 0.052 Uiso 1 1 calc R
H2B H 0.6629 0.4902 0.0895 0.052 Uiso 1 1 calc R
C3 C 0.62766(10) 0.28113(9) 0.08712(7) 0.01457(13) Uani 1 1 d .
C4 C 0.81501(11) 0.42386(12) -0.00071(8) 0.02088(17) Uani 1 1 d .
H4A H 0.8978 0.4789 0.0253 0.025 Uiso 1 1 calc R
H4B H 0.8467 0.3321 -0.0214 0.025 Uiso 1 1 calc R
C5 C 0.71363(9) -0.20125(9) 0.11317(7) 0.01330(12) Uani 1 1 d .
C6 C 0.87220(10) -0.20624(11) 0.13971(10) 0.02217(18) Uani 1 1 d .
H6A H 0.9130 -0.2587 0.0845 0.027 Uiso 1 1 calc R
H6B H 0.8968 -0.2535 0.2082 0.027 Uiso 1 1 calc R
C7 C 0.93139(11) -0.05808(13) 0.14604(12) 0.0265(2) Uani 1 1 d .
H7A H 0.8910 -0.0070 0.0824 0.032 Uiso 1 1 calc R
H7B H 0.9005 -0.0120 0.2084 0.032 Uiso 1 1 calc R
C8 C 1.09083(10) -0.04696(11) 0.15406(8) 0.01803(15) Uani 1 1 d .

loop_
_atom_site_aniso_label
_atom_site_aniso_U_11
_atom_site_aniso_U_22
_atom_site_aniso_U_33
_atom_site_aniso_U_23
_atom_site_aniso_U_13
_atom_site_aniso_U_12
Mn1 0.01269(7) 0.01126(6) 0.01112(6) 0.00072(4) 0.00325(5) -0.00014(5)
Co1 0.01269(7) 0.01126(6) 0.01112(6) 0.00072(4) 0.00325(5) -0.00014(5)
Mn2 0.01612(6) 0.01099(5) 0.01230(5) 0.00110(3) 0.00160(4) -0.00119(4)
Co2 0.01612(6) 0.01099(5) 0.01230(5) 0.00110(3) 0.00160(4) -0.00119(4)
Mn3 0.01443(5) 0.01129(5) 0.01483(5) -0.00127(4) 0.00205(4) -0.00082(4)
Co3 0.01443(5) 0.01129(5) 0.01483(5) -0.00127(4) 0.00205(4) -0.00082(4)
O1 0.0142(2) 0.0124(2) 0.0122(2) -0.00005(17) 0.00089(18) -0.00061(18)
O2 0.0144(3) 0.0194(3) 0.0161(3) 0.0038(2) 0.0027(2) -0.0010(2)
O3 0.0157(3) 0.0242(4) 0.0350(4) -0.0043(3) 0.0039(3) -0.0007(3)
O4 0.0299(4) 0.0167(3) 0.0242(3) 0.0016(3) -0.0085(3) -0.0017(3)
O5 0.0366(5) 0.0131(3) 0.0434(5) 0.0044(3) -0.0053(4) -0.0013(3)
O6 0.0205(3) 0.0199(3) 0.0139(3) -0.0031(2) 0.0050(2) -0.0048(2)
O7 0.0197(3) 0.0160(3) 0.0133(2) -0.0031(2) 0.0041(2) -0.0054(2)
O8 0.0153(3) 0.0228(3) 0.0143(3) 0.0042(2) 0.0026(2) 0.0036(2)
O9 0.0189(3) 0.0225(3) 0.0402(5) -0.0055(3) 0.0061(3) -0.0066(3)
C1 0.0174(3) 0.0138(3) 0.0185(3) 0.0006(3) 0.0029(3) 0.0000(3)
C2 0.0764(11) 0.0373(7) 0.0202(5) -0.0125(4) 0.0203(6) -0.0419(8)
C3 0.0183(3) 0.0140(3) 0.0115(3) -0.0007(2) 0.0021(2) -0.0048(2)
C4 0.0200(4) 0.0225(4) 0.0193(4) 0.0051(3) -0.0013(3) -0.0087(3)
C5 0.0118(3) 0.0132(3) 0.0148(3) 0.0007(2) 0.0014(2) -0.0003(2)
C6 0.0120(3) 0.0212(4) 0.0326(5) 0.0092(4) -0.0003(3) -0.0009(3)
C7 0.0140(4) 0.0224(4) 0.0431(6) -0.0040(4) 0.0034(4) -0.0026(3)
C8 0.0137(3) 0.0226(4) 0.0179(3) -0.0034(3) 0.0025(3) -0.0036(3)

loop_
_atom_type_symbol
_atom_type_description
_atom_type_scat_dispersion_real
_atom_type_scat_dispersion_imag
_atom_type_scat_source
C C 0.0033 0.0016 'International Tables Vol C Tables 4.2.6.8 and 6.1.1.4'
H H 0.0000 0.0000 'International Tables Vol C Tables 4.2.6.8 and 6.1.1.4'
O O 0.0106 0.0060 'International Tables Vol C Tables 4.2.6.8 and 6.1.1.4'
Mn Mn 0.3368 0.7283 'International Tables Vol C Tables 4.2.6.8 and 6.1.1.4'
Co Co 0.3494 0.9721 'International Tables Vol C Tables 4.2.6.8 and 6.1.1.4'

loop_
_geom_angle_atom_site_label_1
_geom_angle_atom_site_label_2
_geom_angle_atom_site_label_3
_geom_angle
_geom_angle_site_symmetry_1
_geom_angle_site_symmetry_3
O1 Mn1 O1 180.00(3) . 3_655
O1 Mn1 O8 84.66(3) . .
O1 Mn1 O8 95.34(3) 3_655 .
O1 Mn1 O8 95.34(3) . 3_655
O1 Mn1 O8 84.66(3) 3_655 3_655
O8 Mn1 O8 180.00(4) . 3_655
O1 Mn1 O7 97.54(3) . 3_655
O1 Mn1 O7 82.46(3) 3_655 3_655
O8 Mn1 O7 84.31(3) . 3_655
O8 Mn1 O7 95.69(3) 3_655 3_655
O1 Mn1 O7 82.46(3) . .
O1 Mn1 O7 97.54(3) 3_655 .
O8 Mn1 O7 95.69(3) . .
O8 Mn1 O7 84.31(3) 3_655 .
O7 Mn1 O7 180.00(2) 3_655 .
O1 Mn1 Mn2 140.311(18) . 3_655
O1 Mn1 Mn2 39.689(18) 3_655 3_655
O8 Mn1 Mn2 80.60(2) . 3_655
O8 Mn1 Mn2 99.40(2) 3_655 3_655
O7 Mn1 Mn2 44.607(18) 3_655 3_655
O7 Mn1 Mn2 135.393(18) . 3_655
O1 Mn1 Mn2 39.689(18) . .
O1 Mn1 Mn2 140.311(18) 3_655 .
O8 Mn1 Mn2 99.40(2) . .
O8 Mn1 Mn2 80.60(2) 3_655 .
O7 Mn1 Mn2 135.393(18) 3_655 .
O7 Mn1 Mn2 44.607(18) . .
Mn2 Mn1 Mn2 180.000(6) 3_655 .
O1 Mn1 Mn3 41.446(18) . .
O1 Mn1 Mn3 138.554(18) 3_655 .
O8 Mn1 Mn3 45.88(2) . .
O8 Mn1 Mn3 134.12(2) 3_655 .
O7 Mn1 Mn3 79.956(19) 3_655 .
O7 Mn1 Mn3 100.044(19) . .
Mn2 Mn1 Mn3 107.843(4) 3_655 .
Mn2 Mn1 Mn3 72.157(4) . .
O1 Mn1 Mn3 138.554(18) . 3_655
O1 Mn1 Mn3 41.446(18) 3_655 3_655
O8 Mn1 Mn3 134.12(2) . 3_655
O8 Mn1 Mn3 45.88(2) 3_655 3_655
O7 Mn1 Mn3 100.044(19) 3_655 3_655
O7 Mn1 Mn3 79.956(19) . 3_655
Mn2 Mn1 Mn3 72.157(4) 3_655 3_655
Mn2 Mn1 Mn3 107.843(4) . 3_655
Mn3 Mn1 Mn3 180.000(7) . 3_655
O1 Co1 O1 180.00(3) . 3_655
O1 Co1 O8 84.66(3) . .
O1 Co1 O8 95.34(3) 3_655 .
O1 Co1 O8 95.34(3) . 3_655
O1 Co1 O8 84.66(3) 3_655 3_655
O8 Co1 O8 180.00(4) . 3_655
O1 Co1 O7 97.54(3) . 3_655
O1 Co1 O7 82.46(3) 3_655 3_655
O8 Co1 O7 84.31(3) . 3_655
O8 Co1 O7 95.69(3) 3_655 3_655
O1 Co1 O7 82.46(3) . .
O1 Co1 O7 97.54(3) 3_655 .
O8 Co1 O7 95.69(3) . .
O8 Co1 O7 84.31(3) 3_655 .
O7 Co1 O7 180.00(2) 3_655 .
O1 Mn2 O4 167.69(3) . .
O1 Mn2 O3 96.89(3) . 3_755
O4 Mn2 O3 94.87(4) . 3_755
O1 Mn2 O6 94.09(3) . 4_565
O4 Mn2 O6 86.80(3) . 4_565
O3 Mn2 O6 102.93(3) 3_755 4_565
O1 Mn2 O7 81.68(3) . .
O4 Mn2 O7 94.22(3) . .
O3 Mn2 O7 92.42(3) 3_755 .
O6 Mn2 O7 164.48(3) 4_565 .
O1 Mn2 O2 80.96(3) . 3_655
O4 Mn2 O2 87.37(3) . 3_655
O3 Mn2 O2 177.36(3) 3_755 3_655
O6 Mn2 O2 75.79(3) 4_565 3_655
O7 Mn2 O2 88.78(3) . 3_655
O1 Mn2 Mn1 39.939(18) . .
O4 Mn2 Mn1 132.31(3) . .
O3 Mn2 Mn1 105.78(3) 3_755 .
O6 Mn2 Mn1 127.55(2) 4_565 .
O7 Mn2 Mn1 43.555(18) . .
O2 Mn2 Mn1 73.558(17) 3_655 .
O1 Co2 O4 167.69(3) . .
O1 Co2 O3 96.89(3) . 3_755
O4 Co2 O3 94.87(4) . 3_755
O1 Co2 O6 94.09(3) . 4_565
O4 Co2 O6 86.80(3) . 4_565
O3 Co2 O6 102.93(3) 3_755 4_565
O1 Co2 O7 81.68(3) . .
O4 Co2 O7 94.22(3) . .
O3 Co2 O7 92.42(3) 3_755 .
O6 Co2 O7 164.48(3) 4_565 .
O9 Mn3 O5 96.85(4) 3_755 1_545
O9 Mn3 O1 94.62(3) 3_755 .
O5 Mn3 O1 161.51(4) 1_545 .
O9 Mn3 O2 99.57(3) 3_755 4
O5 Mn3 O2 91.83(4) 1_545 4
O1 Mn3 O2 100.53(3) . 4
O9 Mn3 O8 92.48(3) 3_755 .
O5 Mn3 O8 87.00(4) 1_545 .
O1 Mn3 O8 78.03(3) . .
O2 Mn3 O8 167.94(3) 4 .
O9 Mn3 O6 172.17(4) 3_755 3_655
O5 Mn3 O6 90.74(4) 1_545 3_655
O1 Mn3 O6 78.53(3) . 3_655
O2 Mn3 O6 78.20(3) 4 3_655
O8 Mn3 O6 89.81(3) . 3_655
O9 Mn3 Mn1 105.14(3) 3_755 .
O5 Mn3 Mn1 122.45(3) 1_545 .
O1 Mn3 Mn1 39.895(18) . .
O2 Mn3 Mn1 133.838(19) 4 .
O8 Mn3 Mn1 40.508(18) . .
O6 Mn3 Mn1 72.040(19) 3_655 .
O9 Co3 O5 96.85(4) 3_755 1_545
O9 Co3 O1 94.62(3) 3_755 .
O5 Co3 O1 161.51(4) 1_545 .
O9 Co3 O2 99.57(3) 3_755 4
O5 Co3 O2 91.83(4) 1_545 4
O1 Co3 O2 100.53(3) . 4
O9 Co3 O8 92.48(3) 3_755 .
O5 Co3 O8 87.00(4) 1_545 .
O1 Co3 O8 78.03(3) . .
O2 Co3 O8 167.94(3) 4 .
O9 Co3 O6 172.17(4) 3_755 3_655
O5 Co3 O6 90.74(4) 1_545 3_655
O1 Co3 O6 78.53(3) . 3_655
O2 Co3 O6 78.20(3) 4 3_655
O8 Co3 O6 89.81(3) . 3_655
Co2 O1 Mn2 0.000(8) . .
Co2 O1 Mn1 100.37(3) . .
Mn2 O1 Mn1 100.37(3) . .
Co2 O1 Co1 100.37(3) . .
Mn2 O1 Co1 100.37(3) . .
Mn1 O1 Co1 0.0 . .
Co2 O1 Co3 126.51(3) . .
Mn2 O1 Co3 126.51(3) . .
Mn1 O1 Co3 98.66(3) . .
Co1 O1 Co3 98.66(3) . .
Co2 O1 Mn3 126.51(3) . .
Mn2 O1 Mn3 126.51(3) . .
Mn1 O1 Mn3 98.66(3) . .
Co1 O1 Mn3 98.66(3) . .
Co3 O1 Mn3 0.000(9) . .
C5 O2 Co3 130.70(6) . 4_556
C5 O2 Mn3 130.70(6) . 4_556
Co3 O2 Mn3 0.000(7) 4_556 4_556
C5 O2 Mn2 124.64(6) . 3_655
Co3 O2 Mn2 98.86(3) 4_556 3_655
Mn3 O2 Mn2 98.86(3) 4_556 3_655
C8 O3 Co2 136.10(7) . 3_755
C8 O3 Mn2 136.10(7) . 3_755
Co2 O3 Mn2 0.000(10) 3_755 3_755
C1 O4 Mn2 128.06(7) . .
C1 O4 Co2 128.06(7) . .
Mn2 O4 Co2 0.000(10) . .
C1 O5 Co3 146.91(9) . 1_565
C1 O5 Mn3 146.91(9) . 1_565
Co3 O5 Mn3 0.000(7) 1_565 1_565
C3 O6 Co2 127.27(6) . 4_566
C3 O6 Mn2 127.27(6) . 4_566
Co2 O6 Mn2 0.000(2) 4_566 4_566
C3 O6 Co3 126.75(6) . 3_655
Co2 O6 Co3 104.76(3) 4_566 3_655
Mn2 O6 Co3 104.76(3) 4_566 3_655
C3 O6 Mn3 126.75(6) . 3_655
Co2 O6 Mn3 104.76(3) 4_566 3_655
Mn2 O6 Mn3 104.76(3) 4_566 3_655
Co3 O6 Mn3 0.000(10) 3_655 3_655
C3 O7 Mn1 125.38(6) . .
C3 O7 Co1 125.38(6) . .
Mn1 O7 Co1 0.0 . .
C3 O7 Mn2 132.32(6) . .
Mn1 O7 Mn2 91.84(3) . .
Co1 O7 Mn2 91.84(3) . .
C3 O7 Co2 132.32(6) . .
Mn1 O7 Co2 91.84(3) . .
Co1 O7 Co2 91.84(3) . .
Mn2 O7 Co2 0.000(7) . .
C5 O8 Mn1 127.87(6) . .
C5 O8 Co1 127.87(6) . .
Mn1 O8 Co1 0.0 . .
C5 O8 Mn3 135.09(6) . .
Mn1 O8 Mn3 93.61(3) . .
Co1 O8 Mn3 93.61(3) . .
C5 O8 Co3 135.09(6) . .
Mn1 O8 Co3 93.61(3) . .
Co1 O8 Co3 93.61(3) . .
Mn3 O8 Co3 0.000(7) . .
C8 O9 Co3 139.82(8) . 3_755
C8 O9 Mn3 139.82(8) . 3_755
Co3 O9 Mn3 0.000(10) 3_755 3_755
O5 C1 O4 123.90(10) . .
O5 C1 C4 116.90(9) . .
O4 C1 C4 119.19(8) . .
C3 C2 C4 118.03(10) . .
C3 C2 H2A 107.8 . .
C4 C2 H2A 107.8 . .
C3 C2 H2B 107.8 . .
C4 C2 H2B 107.8 . .
H2A C2 H2B 107.1 . .
O7 C3 O6 123.18(8) . .
O7 C3 C2 120.81(9) . .
O6 C3 C2 116.00(9) . .
C1 C4 C2 111.25(12) . .
C1 C4 H4A 109.4 . .
C2 C4 H4A 109.4 . .
C1 C4 H4B 109.4 . .
C2 C4 H4B 109.4 . .
H4A C4 H4B 108.0 . .
O2 C5 O8 122.62(8) . .
O2 C5 C6 121.85(8) . .
O8 C5 C6 115.53(8) . .
C5 C6 C7 109.78(8) . .
C5 C6 H6A 109.7 . .
C7 C6 H6A 109.7 . .
C5 C6 H6B 109.7 . .
C7 C6 H6B 109.7 . .
H6A C6 H6B 108.2 . .
C8 C7 C6 115.60(9) . .
C8 C7 H7A 108.4 . .
C6 C7 H7A 108.4 . .
C8 C7 H7B 108.4 . .
C6 C7 H7B 108.4 . .
H7A C7 H7B 107.4 . .
O9 C8 O3 125.80(9) . .
O9 C8 C7 115.01(10) . .
O3 C8 C7 119.19(9) . .

loop_
_geom_bond_atom_site_label_1
_geom_bond_atom_site_label_2
_geom_bond_distance
_geom_bond_site_symmetry_2
Mn1 O1 2.0619(7) .
Mn1 O1 2.0620(7) 3_655
Mn1 O8 2.0686(7) .
Mn1 O8 2.0686(7) 3_655
Mn1 O7 2.1781(7) 3_655
Mn1 O7 2.1781(7) .
Mn1 Mn2 3.15944(14) 3_655
Mn1 Mn2 3.15944(14) .
Mn1 Mn3 3.17823(15) .
Mn1 Mn3 3.17823(15) 3_655
Co1 O1 2.0619(7) .
Co1 O1 2.0620(7) 3_655
Co1 O8 2.0686(7) .
Co1 O8 2.0686(7) 3_655
Co1 O7 2.1781(7) 3_655
Co1 O7 2.1781(7) .
Mn2 O1 2.0512(6) .
Mn2 O4 2.0874(8) .
Mn2 O3 2.1091(8) 3_755
Mn2 O6 2.1765(7) 4_565
Mn2 O7 2.2198(7) .
Mn2 O2 2.4386(7) 3_655
Co2 O1 2.0512(6) .
Co2 O4 2.0874(8) .
Co2 O3 2.1091(8) 3_755
Co2 O6 2.1765(7) 4_565
Co2 O7 2.2198(7) .
Mn3 O9 2.0738(8) 3_755
Mn3 O5 2.0836(9) 1_545
Mn3 O1 2.1280(7) .
Mn3 O2 2.2157(7) 4
Mn3 O8 2.2861(7) .
Mn3 O6 2.2900(8) 3_655
Co3 O9 2.0738(8) 3_755
Co3 O5 2.0836(9) 1_545
Co3 O1 2.1280(7) .
Co3 O2 2.2157(7) 4
Co3 O8 2.2861(7) .
Co3 O6 2.2900(8) 3_655
O2 C5 1.2631(11) .
O2 Co3 2.2157(7) 4_556
O2 Mn3 2.2157(7) 4_556
O2 Mn2 2.4386(7) 3_655
O3 C8 1.2576(14) .
O3 Co2 2.1091(8) 3_755
O3 Mn2 2.1091(8) 3_755
O4 C1 1.2651(12) .
O5 C1 1.2496(12) .
O5 Co3 2.0836(9) 1_565
O5 Mn3 2.0836(9) 1_565
O6 C3 1.2683(11) .
O6 Co2 2.1765(7) 4_566
O6 Mn2 2.1765(7) 4_566
O6 Co3 2.2900(8) 3_655
O6 Mn3 2.2900(8) 3_655
O7 C3 1.2615(11) .
O8 C5 1.2719(11) .
O9 C8 1.2546(13) .
O9 Co3 2.0738(8) 3_755
O9 Mn3 2.0738(8) 3_755
C1 C4 1.5095(14) .
C2 C3 1.4998(14) .
C2 C4 1.5229(17) .
C2 H2A 0.9700 .
C2 H2B 0.9700 .
C4 H4A 0.9700 .
C4 H4B 0.9700 .
C5 C6 1.5094(13) .
C6 C7 1.5187(16) .
C6 H6A 0.9700 .
C6 H6B 0.9700 .
C7 C8 1.5156(14) .
C7 H7A 0.9700 .
C7 H7B 0.9700 .
